data_2231023
loop_
_publ_author_name
'Rodrigues, Vinola Z.'
'Foro, Sabine'
'Gowda, B. Thimme'

_publ_section_title
;
 <i>N</i>-(2,6-Dichlorophenyl)-4-methylbenzamide
;
_journal_coeditor_code BT6816
_journal_issue 8
_journal_name_full 'Acta Crystallographica Section E'
_journal_page_first o2123
_journal_paper_doi 10.1107/S1600536811028935
_journal_volume 67
_journal_year 2011
_chemical_formula_iupac 'C14 H11 Cl2 N O'
_chemical_formula_moiety 'C14 H11 Cl2 N O'
_chemical_formula_sum 'C14 H11 Cl2 N O'
_chemical_formula_weight 280.14
_chemical_name_systematic
;
<i>N</i>-(2,6-Dichlorophenyl)-4-methylbenzamide
;
_space_group_IT_number 88
_symmetry_cell_setting tetragonal
_symmetry_space_group_name_Hall '-I 4ad'
_symmetry_space_group_name_H-M 'I 41/a :2'
_atom_sites_solution_hydrogens geom
_atom_sites_solution_primary direct
_atom_sites_solution_secondary difmap
_audit_creation_method SHELXL-97
_cell_angle_alpha 90.00
_cell_angle_beta 90.00
_cell_angle_gamma 90.00
_cell_formula_units_Z 16
_cell_length_a 16.4706(8)
_cell_length_b 16.4706(8)
_cell_length_c 19.8709(9)
_cell_measurement_reflns_used 1773
_cell_measurement_temperature 293(2)
_cell_measurement_theta_max 27.85
_cell_measurement_theta_min 2.76
_cell_volume 5390.6(4)
_computing_cell_refinement
;
CrysAlis RED (Oxford Diffraction, 2009)
;
_computing_data_collection
;
CrysAlis CCD (Oxford Diffraction, 2009)
;
_computing_data_reduction
;
CrysAlis RED  (Oxford Diffraction, 2009)
;
_computing_molecular_graphics 'PLATON (Spek, 2009)'
_computing_publication_material 'SHELXL97 (Sheldrick, 2008)'
_computing_structure_refinement 'SHELXL97 (Sheldrick, 2008)'
_computing_structure_solution 'SHELXS97 (Sheldrick, 2008)'
_diffrn_ambient_temperature 293(2)
_diffrn_measured_fraction_theta_full 0.999
_diffrn_measured_fraction_theta_max 0.999
_diffrn_measurement_device_type
;
Oxford Diffraction Xcalibur diffractometer
with Sapphire CCD detector
;
_diffrn_measurement_method
;
Rotation method data acquisition using omega scans.
;
_diffrn_radiation_monochromator graphite
_diffrn_radiation_source 'fine-focus sealed tube'
_diffrn_radiation_type MoK\a
_diffrn_radiation_wavelength 0.71073
_diffrn_reflns_av_R_equivalents 0.0214
_diffrn_reflns_av_sigmaI/netI 0.0340
_diffrn_reflns_limit_h_max 17
_diffrn_reflns_limit_h_min -12
_diffrn_reflns_limit_k_max 20
_diffrn_reflns_limit_k_min -17
_diffrn_reflns_limit_l_max 24
_diffrn_reflns_limit_l_min -10
_diffrn_reflns_number 5852
_diffrn_reflns_theta_full 26.36
_diffrn_reflns_theta_max 26.36
_diffrn_reflns_theta_min 2.95
_diffrn_standards_decay_% 0
_diffrn_standards_number 0
_exptl_absorpt_coefficient_mu 0.468
_exptl_absorpt_correction_T_max 0.9374
_exptl_absorpt_correction_T_min 0.8066
_exptl_absorpt_correction_type multi-scan
_exptl_absorpt_process_details
;
(CrysAlis RED; Oxford Diffraction, 2009)
;
_exptl_crystal_colour colourless
_exptl_crystal_density_diffrn 1.381
_exptl_crystal_density_method 'not measured'
_exptl_crystal_description prism
_exptl_crystal_F_000 2304
_exptl_crystal_size_max 0.48
_exptl_crystal_size_mid 0.34
_exptl_crystal_size_min 0.14
_refine_diff_density_max 0.232
_refine_diff_density_min -0.205
_refine_ls_extinction_method none
_refine_ls_goodness_of_fit_ref 1.006
_refine_ls_hydrogen_treatment mixed
_refine_ls_matrix_type full
_refine_ls_number_parameters 166
_refine_ls_number_reflns 2752
_refine_ls_number_restraints 1
_refine_ls_restrained_S_all 1.006
_refine_ls_R_factor_all 0.0800
_refine_ls_R_factor_gt 0.0423
_refine_ls_shift/su_max 0.001
_refine_ls_shift/su_mean 0.000
_refine_ls_structure_factor_coef Fsqd
_refine_ls_weighting_details 'calc w=1/[\s^2^(Fo^2^)+(0.0618P)^2^+1.1095P] where P=(Fo^2^+2Fc^2^)/3'
_refine_ls_weighting_scheme calc
_refine_ls_wR_factor_gt 0.1064
_refine_ls_wR_factor_ref 0.1204
_reflns_number_gt 1701
_reflns_number_total 2752
_reflns_threshold_expression >2\s(I)
_cod_data_source_file bt6816.cif
_cod_data_source_block I
_cod_original_sg_symbol_H-M 'I 41/a'
_cod_database_code 2231023
_cod_database_fobs_code 2231023

loop_
_symmetry_equiv_pos_as_xyz
'x, y, z'
'-x+1/2, -y, z+1/2'
'-y+3/4, x+1/4, z+1/4'
'y+3/4, -x+3/4, z+3/4'
'x+1/2, y+1/2, z+1/2'
'-x+1, -y+1/2, z+1'
'-y+5/4, x+3/4, z+3/4'
'y+5/4, -x+5/4, z+5/4'
'-x, -y, -z'
'x-1/2, y, -z-1/2'
'y-3/4, -x-1/4, -z-1/4'
'-y-3/4, x-3/4, -z-3/4'
'-x+1/2, -y+1/2, -z+1/2'
'x, y+1/2, -z'
'y-1/4, -x+1/4, -z+1/4'
'-y-1/4, x-1/4, -z-1/4'

loop_
_atom_site_type_symbol
_atom_site_label
_atom_site_fract_x
_atom_site_fract_y
_atom_site_fract_z
_atom_site_U_iso_or_equiv
_atom_site_adp_type
_atom_site_calc_flag
_atom_site_refinement_flags
_atom_site_occupancy
_atom_site_symmetry_multiplicity
C C1 0.14058(13) 0.52556(15) 0.06376(10) 0.0437(5) Uani d . 1 1
C C2 0.07328(15) 0.48135(16) 0.08354(12) 0.0542(6) Uani d . 1 1
C C3 -0.00303(16) 0.51539(19) 0.08617(14) 0.0686(8) Uani d . 1 1
H H3 -0.0474 0.4849 0.1002 0.082 Uiso calc R 1 1
C C4 -0.01236(17) 0.5952(2) 0.06771(14) 0.0707(8) Uani d . 1 1
H H4 -0.0638 0.6186 0.0686 0.085 Uiso calc R 1 1
C C5 0.05259(16) 0.64076(17) 0.04806(14) 0.0630(7) Uani d . 1 1
H H5 0.0455 0.6947 0.0356 0.076 Uiso calc R 1 1
C C6 0.12874(14) 0.60634(16) 0.04678(11) 0.0505(6) Uani d . 1 1
C C7 0.25465(13) 0.47064(13) 0.00212(10) 0.0397(5) Uani d . 1 1
C C8 0.33829(13) 0.43726(13) 0.00489(9) 0.0388(5) Uani d . 1 1
C C9 0.37543(16) 0.4135(2) -0.05361(12) 0.0726(9) Uani d . 1 1
H H9 0.3472 0.4172 -0.0940 0.087 Uiso calc R 1 1
C C10 0.45324(17) 0.3845(2) -0.05353(13) 0.0792(9) Uani d . 1 1
H H10 0.4766 0.3692 -0.0942 0.095 Uiso calc R 1 1
C C11 0.49760(14) 0.37724(14) 0.00367(12) 0.0497(6) Uani d . 1 1
C C12 0.46104(15) 0.40214(18) 0.06207(12) 0.0655(8) Uani d . 1 1
H H12 0.4899 0.3992 0.1022 0.079 Uiso calc R 1 1
C C13 0.38295(15) 0.43136(17) 0.06293(11) 0.0600(7) Uani d . 1 1
H H13 0.3600 0.4474 0.1036 0.072 Uiso calc R 1 1
C C14 0.58324(16) 0.34561(19) 0.00401(16) 0.0713(8) Uani d . 1 1
H H14A 0.6167 0.3796 -0.0238 0.086 Uiso calc R 1 1
H H14B 0.5839 0.2912 -0.0132 0.086 Uiso calc R 1 1
H H14C 0.6038 0.3459 0.0492 0.086 Uiso calc R 1 1
N N1 0.21884(11) 0.49001(12) 0.06109(8) 0.0462(5) Uani d D 1 1
H H1N 0.2409(14) 0.4795(15) 0.0972(9) 0.055 Uiso d D 1 1
O O1 0.21852(10) 0.48106(11) -0.05131(7) 0.0548(5) Uani d . 1 1
Cl Cl1 0.08438(5) 0.37957(5) 0.10321(4) 0.0777(3) Uani d . 1 1
Cl Cl2 0.21062(4) 0.66582(4) 0.02405(4) 0.0717(3) Uani d . 1 1

loop_
_atom_site_aniso_label
_atom_site_aniso_U_11
_atom_site_aniso_U_22
_atom_site_aniso_U_33
_atom_site_aniso_U_12
_atom_site_aniso_U_13
_atom_site_aniso_U_23
C1 0.0379(13) 0.0624(16) 0.0309(11) 0.0084(11) -0.0007(9) -0.0048(10)
C2 0.0483(15) 0.0640(16) 0.0502(14) 0.0043(12) -0.0027(11) 0.0034(11)
C3 0.0425(15) 0.082(2) 0.0817(19) 0.0023(14) 0.0067(13) 0.0058(15)
C4 0.0432(16) 0.086(2) 0.083(2) 0.0163(15) 0.0036(14) -0.0081(16)
C5 0.0530(16) 0.0590(17) 0.0770(18) 0.0150(13) -0.0009(13) -0.0057(14)
C6 0.0438(14) 0.0612(16) 0.0465(13) 0.0046(11) 0.0013(10) -0.0056(11)
C7 0.0430(12) 0.0448(13) 0.0315(11) 0.0010(10) -0.0003(9) -0.0002(9)
C8 0.0400(12) 0.0426(12) 0.0337(11) -0.0009(10) 0.0014(9) -0.0010(9)
C9 0.0600(18) 0.120(3) 0.0375(13) 0.0260(16) -0.0047(12) -0.0161(14)
C10 0.0616(19) 0.127(3) 0.0485(15) 0.0296(18) 0.0082(14) -0.0186(16)
C11 0.0414(13) 0.0509(14) 0.0566(14) 0.0011(11) 0.0053(11) -0.0013(11)
C12 0.0492(16) 0.101(2) 0.0461(14) 0.0154(14) -0.0064(12) 0.0001(14)
C13 0.0492(15) 0.095(2) 0.0355(13) 0.0157(14) 0.0000(11) -0.0048(12)
C14 0.0482(16) 0.081(2) 0.0845(19) 0.0108(14) 0.0077(14) -0.0042(16)
N1 0.0414(11) 0.0676(14) 0.0297(10) 0.0122(9) -0.0026(8) -0.0012(9)
O1 0.0541(10) 0.0812(12) 0.0291(8) 0.0129(8) -0.0065(7) -0.0015(7)
Cl1 0.0697(5) 0.0710(5) 0.0924(5) 0.0008(4) -0.0054(4) 0.0200(4)
Cl2 0.0594(5) 0.0703(5) 0.0853(5) -0.0040(3) 0.0068(3) 0.0012(4)

loop_
_atom_type_symbol
_atom_type_description
_atom_type_scat_dispersion_real
_atom_type_scat_dispersion_imag
_atom_type_scat_source
C C 0.0033 0.0016 'International Tables Vol C Tables 4.2.6.8 and 6.1.1.4'
H H 0.0000 0.0000 'International Tables Vol C Tables 4.2.6.8 and 6.1.1.4'
N N 0.0061 0.0033 'International Tables Vol C Tables 4.2.6.8 and 6.1.1.4'
O O 0.0106 0.0060 'International Tables Vol C Tables 4.2.6.8 and 6.1.1.4'
Cl Cl 0.1484 0.1585 'International Tables Vol C Tables 4.2.6.8 and 6.1.1.4'

loop_
_geom_angle_atom_site_label_1
_geom_angle_atom_site_label_2
_geom_angle_atom_site_label_3
_geom_angle
C2 C1 C6 117.5(2)
C2 C1 N1 121.5(2)
C6 C1 N1 121.0(2)
C3 C2 C1 121.9(3)
C3 C2 Cl1 118.8(2)
C1 C2 Cl1 119.30(19)
C4 C3 C2 118.8(3)
C4 C3 H3 120.6
C2 C3 H3 120.6
C5 C4 C3 121.0(3)
C5 C4 H4 119.5
C3 C4 H4 119.5
C4 C5 C6 119.6(3)
C4 C5 H5 120.2
C6 C5 H5 120.2
C5 C6 C1 121.3(2)
C5 C6 Cl2 118.9(2)
C1 C6 Cl2 119.88(17)
O1 C7 N1 120.3(2)
O1 C7 C8 122.21(18)
N1 C7 C8 117.44(17)
C9 C8 C13 117.0(2)
C9 C8 C7 119.24(19)
C13 C8 C7 123.73(19)
C10 C9 C8 121.1(2)
C10 C9 H9 119.4
C8 C9 H9 119.4
C11 C10 C9 122.4(2)
C11 C10 H10 118.8
C9 C10 H10 118.8
C10 C11 C12 116.5(2)
C10 C11 C14 122.7(2)
C12 C11 C14 120.8(2)
C11 C12 C13 121.8(2)
C11 C12 H12 119.1
C13 C12 H12 119.1
C8 C13 C12 121.1(2)
C8 C13 H13 119.4
C12 C13 H13 119.4
C11 C14 H14A 109.5
C11 C14 H14B 109.5
H14A C14 H14B 109.5
C11 C14 H14C 109.5
H14A C14 H14C 109.5
H14B C14 H14C 109.5
C7 N1 C1 121.85(17)
C7 N1 H1N 120.9(17)
C1 N1 H1N 117.2(17)

loop_
_geom_bond_atom_site_label_1
_geom_bond_atom_site_label_2
_geom_bond_distance
C1 C2 1.383(3)
C1 C6 1.386(3)
C1 N1 1.417(3)
C2 C3 1.377(3)
C2 Cl1 1.731(3)
C3 C4 1.374(4)
C3 H3 0.9300
C4 C5 1.364(4)
C4 H4 0.9300
C5 C6 1.377(3)
C5 H5 0.9300
C6 Cl2 1.727(2)
C7 O1 1.229(2)
C7 N1 1.350(3)
C7 C8 1.484(3)
C8 C9 1.371(3)
C8 C13 1.371(3)
C9 C10 1.368(4)
C9 H9 0.9300
C10 C11 1.357(3)
C10 H10 0.9300
C11 C12 1.370(3)
C11 C14 1.504(3)
C12 C13 1.373(3)
C12 H12 0.9300
C13 H13 0.9300
C14 H14A 0.9600
C14 H14B 0.9600
C14 H14C 0.9600
N1 H1N 0.823(16)

loop_
_geom_hbond_atom_site_label_D
_geom_hbond_atom_site_label_H
_geom_hbond_atom_site_label_A
_geom_hbond_site_symmetry_A
_geom_hbond_distance_DH
_geom_hbond_distance_HA
_geom_hbond_distance_DA
_geom_hbond_angle_DHA
N1 H1N O1 3 0.823(16) 2.077(17) 2.878(2) 164(2)

loop_
_geom_torsion_atom_site_label_1
_geom_torsion_atom_site_label_2
_geom_torsion_atom_site_label_3
_geom_torsion_atom_site_label_4
_geom_torsion
C6 C1 C2 C3 0.3(4)
N1 C1 C2 C3 -179.9(2)
C6 C1 C2 Cl1 178.38(16)
N1 C1 C2 Cl1 -1.8(3)
C1 C2 C3 C4 0.9(4)
Cl1 C2 C3 C4 -177.2(2)
C2 C3 C4 C5 -1.0(4)
C3 C4 C5 C6 -0.1(4)
C4 C5 C6 C1 1.4(4)
C4 C5 C6 Cl2 -178.2(2)
C2 C1 C6 C5 -1.5(3)
N1 C1 C6 C5 178.7(2)
C2 C1 C6 Cl2 178.09(17)
N1 C1 C6 Cl2 -1.7(3)
O1 C7 C8 C9 -3.2(4)
N1 C7 C8 C9 177.2(2)
O1 C7 C8 C13 174.2(2)
N1 C7 C8 C13 -5.5(3)
C13 C8 C9 C10 0.7(4)
C7 C8 C9 C10 178.2(3)
C8 C9 C10 C11 0.3(5)
C9 C10 C11 C12 -1.3(5)
C9 C10 C11 C14 -179.8(3)
C10 C11 C12 C13 1.3(4)
C14 C11 C12 C13 179.9(3)
C9 C8 C13 C12 -0.6(4)
C7 C8 C13 C12 -178.0(2)
C11 C12 C13 C8 -0.4(4)
O1 C7 N1 C1 -2.5(3)
C8 C7 N1 C1 177.2(2)
C2 C1 N1 C7 105.8(3)
C6 C1 N1 C7 -74.5(3)

loop_
_cod_related_entry_id
_cod_related_entry_database
_cod_related_entry_code
1 ChemSpider 3410062
